data_1573693
loop_
_publ_author_name
'Seo, Seung Mo'
'Kim, Dongwook'
'Kim, Taewan'
'Han, Sunkyu'

_publ_section_title
;
 Total synthesis of (-)-flueggenine A and (-)-15'-<i>epi</i>-flueggenine
 D.
;
_journal_issue 3
_journal_name_full 'Chemical science'
_journal_page_first 1216
_journal_page_last 1221
_journal_paper_doi 10.1039/d4sc07525k
_journal_volume 16
_journal_year 2024
_chemical_formula_moiety 'C23 H35 I N O5 Si'
_chemical_formula_sum 'C23 H35 I N O5 Si'
_chemical_formula_weight 560.51
_space_group_crystal_system orthorhombic
_space_group_IT_number 18
_space_group_name_Hall 'P 2 2ab'
_space_group_name_H-M_alt 'P 21 21 2'
_atom_sites_solution_hydrogens geom
_atom_sites_solution_primary direct
_audit_creation_method SHELXL-2019/3
_audit_update_record
;
2024-09-23 deposited with the CCDC.	2024-12-03 downloaded from the CCDC.
;
_cell_angle_alpha 90
_cell_angle_beta 90
_cell_angle_gamma 90
_cell_formula_units_Z 4
_cell_length_a 8.5047(19)
_cell_length_b 46.069(10)
_cell_length_c 6.8117(16)
_cell_measurement_reflns_used 9976
_cell_measurement_temperature 253(2)
_cell_measurement_theta_max 25.42
_cell_measurement_theta_min 2.55
_cell_volume 2668.8(10)
_computing_cell_refinement 'Bruker APEX5 software'
_computing_data_collection 'Bruker APEX5 software'
_computing_data_reduction 'Bruker APEX5 software'
_computing_molecular_graphics ORTEP
_computing_publication_material CIFTAB
_computing_structure_refinement 'SHELXL-2019/2 (Sheldrick, 2019)'
_computing_structure_solution 'SHELXS-2013/1 (Sheldrick, 2013)'
_diffrn_ambient_temperature 253(2)
_diffrn_measured_fraction_theta_full 0.994
_diffrn_measured_fraction_theta_max 0.973
_diffrn_measurement_device_type 'PHOTON II CPAD detector'
_diffrn_measurement_method 'phi and omega scans'
_diffrn_radiation_type MoK\a
_diffrn_radiation_wavelength 0.71073
_diffrn_reflns_av_R_equivalents 0.1109
_diffrn_reflns_av_unetI/netI 0.0692
_diffrn_reflns_Laue_measured_fraction_full 0.994
_diffrn_reflns_Laue_measured_fraction_max 0.973
_diffrn_reflns_limit_h_max 9
_diffrn_reflns_limit_h_min -10
_diffrn_reflns_limit_k_max 56
_diffrn_reflns_limit_k_min -53
_diffrn_reflns_limit_l_max 8
_diffrn_reflns_limit_l_min -8
_diffrn_reflns_number 33699
_diffrn_reflns_point_group_measured_fraction_full 0.993
_diffrn_reflns_point_group_measured_fraction_max 0.963
_diffrn_reflns_theta_full 25.242
_diffrn_reflns_theta_max 26.070
_diffrn_reflns_theta_min 2.435
_diffrn_source 'Ius 3.0 microfocus source'
_exptl_absorpt_coefficient_mu 1.275
_exptl_absorpt_correction_T_max 0.7453
_exptl_absorpt_correction_T_min 0.5410
_exptl_absorpt_correction_type multi-scan
_exptl_absorpt_process_details SADABS
_exptl_crystal_colour colourless
_exptl_crystal_density_diffrn 1.395
_exptl_crystal_description needle
_exptl_crystal_F_000 1148
_exptl_crystal_size_max 0.221
_exptl_crystal_size_mid 0.041
_exptl_crystal_size_min 0.038
_refine_diff_density_max 0.974
_refine_diff_density_min -0.710
_refine_diff_density_rms 0.098
_refine_ls_abs_structure_details
;
 Refined as an inversion twin.
;
_refine_ls_abs_structure_Flack 0.24(6)
_refine_ls_extinction_method none
_refine_ls_goodness_of_fit_ref 1.198
_refine_ls_hydrogen_treatment constr
_refine_ls_matrix_type full
_refine_ls_number_parameters 288
_refine_ls_number_reflns 5114
_refine_ls_number_restraints 437
_refine_ls_restrained_S_all 1.159
_refine_ls_R_factor_all 0.1205
_refine_ls_R_factor_gt 0.0849
_refine_ls_shift/su_max 0.001
_refine_ls_shift/su_mean 0.000
_refine_ls_structure_factor_coef Fsqd
_refine_ls_weighting_details 'w=1/[\s^2^(Fo^2^)+(0.0288P)^2^+9.0590P] where P=(Fo^2^+2Fc^2^)/3'
_refine_ls_weighting_scheme calc
_refine_ls_wR_factor_gt 0.1419
_refine_ls_wR_factor_ref 0.1550
_reflns_Friedel_coverage 0.696
_reflns_Friedel_fraction_full 0.992
_reflns_Friedel_fraction_max 0.948
_reflns_number_gt 3904
_reflns_number_total 5114
_reflns_threshold_expression 'I > 2\s(I)'
_cod_data_source_file d4sc07525k2.cif
_cod_data_source_block A24141O_018
_cod_depositor_comments
;
The following automatic conversions were performed:

data item '_exptl_absorpt_correction_type' value 'MULTI-SCAN' was
changed to 'multi-scan' in accordance with the
/home/data/users/saulius/crontab/automatic-downloads/rss-feeds/RSC/lib/dictionaries/cif_core.dic
dictionary named 'cif_core.dic' version 2.4.2 last updated on
2011-04-26.

Automatic conversion script
Id: cif_fix_values 8170 2020-07-09 18:12:32Z antanas 
;
_cod_original_cell_volume 2668.9(10)
_cod_database_code 1573693
_shelx_shelxl_version_number 2019/3
_shelx_space_group_comment
;
The symmetry employed for this shelxl refinement is uniquely defined
by the following loop, which should always be used as a source of
symmetry information in preference to the above space-group names.
They are only intended as comments.
;
_shelx_estimated_absorpt_t_min 0.766
_shelx_estimated_absorpt_t_max 0.953

loop_
_space_group_symop_operation_xyz
'x, y, z'
'-x, -y, z'
'-x+1/2, y+1/2, -z'
'x+1/2, -y+1/2, -z'

loop_
_atom_site_label
_atom_site_type_symbol
_atom_site_fract_x
_atom_site_fract_y
_atom_site_fract_z
_atom_site_U_iso_or_equiv
_atom_site_adp_type
_atom_site_occupancy
_atom_site_site_symmetry_order
_atom_site_calc_flag
_atom_site_refinement_flags_posn
_atom_site_refinement_flags_adp
_atom_site_refinement_flags_occupancy
_atom_site_disorder_assembly
_atom_site_disorder_group
O1 O 0.4832(9) 0.56238(16) 0.5498(11) 0.0463(18) Uani 1 1 d . U . . .
O2 O 0.3184(12) 0.5246(2) 0.5823(16) 0.080(3) Uani 1 1 d . U . . .
C3 C 0.3946(15) 0.5429(3) 0.6569(19) 0.054(3) Uani 1 1 d . U . . .
C4 C 0.4149(14) 0.5504(3) 0.8653(18) 0.051(3) Uani 1 1 d . U . . .
I5 I 0.29444(13) 0.52887(2) 1.08365(16) 0.0794(4) Uani 1 1 d . U . . .
C6 C 0.5062(12) 0.5735(2) 0.8797(16) 0.038(2) Uani 1 1 d . U . . .
C7 C 0.5393(13) 0.5925(3) 1.0444(17) 0.048(3) Uani 1 1 d . U . . .
H7 H 0.537560 0.585435 1.173751 0.057 Uiso 1 1 calc R U . . .
C8 C 0.5722(14) 0.6205(3) 1.0082(19) 0.050(3) Uani 1 1 d . U . . .
H8 H 0.591901 0.632719 1.115848 0.060 Uiso 1 1 calc R U . . .
C9 C 0.5796(13) 0.6334(2) 0.8061(19) 0.046(3) Uani 1 1 d . U . . .
H9 H 0.690385 0.638194 0.775334 0.056 Uiso 1 1 calc R U . . .
C10 C 0.5167(12) 0.6132(2) 0.6487(16) 0.038(2) Uani 1 1 d . U . . .
H10A H 0.401715 0.614470 0.646320 0.046 Uiso 1 1 calc R U . . .
H10B H 0.555792 0.619574 0.520396 0.046 Uiso 1 1 calc R U . . .
C11 C 0.5644(12) 0.5818(2) 0.6814(16) 0.038(2) Uani 1 1 d . U . . .
O12 O 0.4892(9) 0.65985(15) 0.8068(13) 0.052(2) Uani 1 1 d . U . . .
Si13 Si 0.5429(4) 0.69051(7) 0.7004(6) 0.0500(9) Uani 1 1 d . U . . .
C14 C 0.5729(18) 0.6850(3) 0.434(3) 0.072(4) Uani 1 1 d . U . . .
H14A H 0.601694 0.703332 0.373446 0.108 Uiso 1 1 calc R U . . .
H14B H 0.476445 0.677886 0.375385 0.108 Uiso 1 1 calc R U . . .
H14C H 0.656357 0.671000 0.413450 0.108 Uiso 1 1 calc R U . . .
C15 C 0.7290(18) 0.7037(3) 0.810(3) 0.087(5) Uani 1 1 d . U . . .
H15A H 0.755589 0.722420 0.754968 0.130 Uiso 1 1 calc R U . . .
H15B H 0.812542 0.689937 0.782424 0.130 Uiso 1 1 calc R U . . .
H15C H 0.716213 0.705499 0.951339 0.130 Uiso 1 1 calc R U . . .
C16 C 0.3763(18) 0.7156(3) 0.753(2) 0.071(4) Uani 1 1 d . U . . .
C17 C 0.410(2) 0.7460(4) 0.662(3) 0.111(7) Uani 1 1 d . U . . .
H17A H 0.322572 0.758915 0.688935 0.166 Uiso 1 1 calc R U . . .
H17B H 0.422896 0.744061 0.520727 0.166 Uiso 1 1 calc R U . . .
H17C H 0.505363 0.753940 0.718237 0.166 Uiso 1 1 calc R U . . .
C18 C 0.2253(19) 0.7039(4) 0.654(3) 0.108(6) Uani 1 1 d . U . . .
H18A H 0.138020 0.716771 0.684110 0.161 Uiso 1 1 calc R U . . .
H18B H 0.202506 0.684648 0.703905 0.161 Uiso 1 1 calc R U . . .
H18C H 0.240538 0.703085 0.513453 0.161 Uiso 1 1 calc R U . . .
C19 C 0.350(2) 0.7187(4) 0.970(3) 0.104(6) Uani 1 1 d . U . . .
H19A H 0.264425 0.732156 0.993225 0.157 Uiso 1 1 calc R U . . .
H19B H 0.445082 0.725972 1.031303 0.157 Uiso 1 1 calc R U . . .
H19C H 0.323697 0.699908 1.025367 0.157 Uiso 1 1 calc R U . . .
C20 C 0.7460(12) 0.5769(2) 0.6546(17) 0.043(3) Uani 1 1 d . U . . .
H20 H 0.803951 0.589954 0.744270 0.052 Uiso 1 1 calc R U . . .
C21 C 0.7943(17) 0.5452(3) 0.697(2) 0.065(3) Uani 1 1 d . U . . .
H21A H 0.862353 0.544091 0.812496 0.078 Uiso 1 1 calc R U . . .
H21B H 0.701400 0.533014 0.718882 0.078 Uiso 1 1 calc R U . . .
C22 C 0.879(2) 0.5357(4) 0.520(3) 0.102(6) Uani 1 1 d . U . . .
H22A H 0.852957 0.515533 0.488630 0.123 Uiso 1 1 calc R U . . .
H22B H 0.993079 0.537037 0.541173 0.123 Uiso 1 1 calc R U . . .
C23 C 0.8317(17) 0.5550(3) 0.357(2) 0.068(4) Uani 1 1 d . U . . .
H23A H 0.917482 0.557458 0.261994 0.082 Uiso 1 1 calc R U . . .
H23B H 0.739254 0.547329 0.288336 0.082 Uiso 1 1 calc R U . . .
N24 N 0.7955(11) 0.58232(18) 0.4547(12) 0.043(2) Uani 1 1 d . U . . .
C25 C 0.8729(12) 0.6081(3) 0.414(2) 0.046(2) Uani 1 1 d . U . . .
O26 O 0.8749(10) 0.62852(18) 0.5234(14) 0.059(2) Uani 1 1 d . U . . .
O27 O 0.9370(9) 0.60677(19) 0.2342(13) 0.057(2) Uani 1 1 d . U . . .
C28 C 1.0554(13) 0.6292(3) 0.1760(19) 0.052(3) Uani 1 1 d . U . . .
C29 C 1.1909(16) 0.6277(3) 0.315(2) 0.073(4) Uani 1 1 d . U . . .
H29A H 1.190329 0.614077 0.417896 0.087 Uiso 1 1 calc R U . . .
H29B H 1.276634 0.640370 0.300008 0.087 Uiso 1 1 calc R U . . .
C30 C 0.9783(18) 0.6589(3) 0.167(3) 0.080(5) Uani 1 1 d . U . . .
H30A H 1.043585 0.671977 0.091345 0.120 Uiso 1 1 calc R U . . .
H30B H 0.966244 0.666430 0.299536 0.120 Uiso 1 1 calc R U . . .
H30C H 0.875802 0.657210 0.106053 0.120 Uiso 1 1 calc R U . . .
C31 C 1.1018(17) 0.6189(4) -0.028(2) 0.079(4) Uani 1 1 d . U . . .
H31A H 1.184896 0.631201 -0.078931 0.118 Uiso 1 1 calc R U . . .
H31B H 1.011260 0.619921 -0.114372 0.118 Uiso 1 1 calc R U . . .
H31C H 1.138772 0.599013 -0.020923 0.118 Uiso 1 1 calc R U . . .

loop_
_atom_site_aniso_label
_atom_site_aniso_U_11
_atom_site_aniso_U_22
_atom_site_aniso_U_33
_atom_site_aniso_U_23
_atom_site_aniso_U_13
_atom_site_aniso_U_12
O1 0.054(4) 0.050(4) 0.035(4) 0.002(3) -0.003(4) -0.014(3)
O2 0.089(7) 0.077(6) 0.073(5) 0.004(6) -0.014(6) -0.045(5)
C3 0.061(7) 0.051(6) 0.051(6) 0.004(5) 0.009(5) -0.016(5)
C4 0.052(6) 0.048(6) 0.053(6) 0.010(5) 0.009(5) -0.008(5)
I5 0.1023(7) 0.0663(5) 0.0697(6) 0.0105(6) 0.0276(6) -0.0202(6)
C6 0.033(5) 0.043(5) 0.037(5) 0.006(4) -0.002(4) 0.003(4)
C7 0.045(6) 0.062(6) 0.036(6) 0.002(5) -0.015(5) -0.005(5)
C8 0.044(6) 0.057(6) 0.050(6) -0.006(5) -0.005(5) -0.008(5)
C9 0.033(6) 0.038(5) 0.068(6) 0.000(5) 0.002(5) -0.003(4)
C10 0.029(5) 0.039(5) 0.047(6) 0.006(4) 0.003(5) 0.000(4)
C11 0.031(5) 0.045(5) 0.040(5) 0.008(4) -0.011(4) -0.004(4)
O12 0.051(5) 0.033(4) 0.071(5) 0.000(4) 0.013(4) 0.006(3)
Si13 0.0464(19) 0.0390(18) 0.065(2) 0.0041(16) -0.0017(17) 0.0018(15)
C14 0.077(9) 0.058(8) 0.082(9) 0.004(8) 0.005(8) 0.000(7)
C15 0.077(9) 0.067(9) 0.116(12) 0.011(9) -0.024(9) -0.016(7)
C16 0.076(8) 0.054(7) 0.084(9) 0.006(7) 0.006(7) 0.014(6)
C17 0.125(14) 0.060(9) 0.147(18) 0.025(10) 0.008(13) 0.020(9)
C18 0.061(9) 0.117(13) 0.145(16) 0.014(11) -0.009(10) 0.015(8)
C19 0.141(15) 0.076(10) 0.096(10) 0.001(9) 0.028(10) 0.042(10)
C20 0.035(5) 0.043(5) 0.052(6) 0.003(5) 0.010(4) 0.002(4)
C21 0.049(7) 0.062(7) 0.085(8) 0.013(6) -0.009(7) 0.014(6)
C22 0.119(12) 0.065(9) 0.123(11) 0.015(8) 0.043(9) 0.019(8)
C23 0.065(8) 0.058(6) 0.081(8) -0.017(6) 0.023(7) 0.000(6)
N24 0.048(5) 0.043(4) 0.038(5) -0.002(4) 0.003(4) 0.003(4)
C25 0.036(6) 0.053(5) 0.051(6) 0.005(5) 0.001(5) 0.001(4)
O26 0.057(5) 0.047(4) 0.074(6) -0.002(4) 0.015(4) -0.007(4)
O27 0.038(4) 0.076(5) 0.056(5) 0.006(4) 0.010(4) -0.010(4)
C28 0.026(5) 0.078(7) 0.053(6) 0.002(6) 0.009(4) -0.014(5)
C29 0.040(6) 0.108(11) 0.070(8) 0.015(8) -0.005(6) -0.009(7)
C30 0.065(9) 0.082(8) 0.094(12) 0.029(8) 0.024(8) 0.003(7)
C31 0.051(8) 0.123(12) 0.062(8) 0.001(8) 0.016(6) -0.025(8)

loop_
_atom_type_symbol
_atom_type_description
_atom_type_scat_dispersion_real
_atom_type_scat_dispersion_imag
_atom_type_scat_source
C C 0.0033 0.0016 'International Tables Vol C Tables 4.2.6.8 and 6.1.1.4'
H H 0.0000 0.0000 'International Tables Vol C Tables 4.2.6.8 and 6.1.1.4'
N N 0.0061 0.0033 'International Tables Vol C Tables 4.2.6.8 and 6.1.1.4'
O O 0.0106 0.0060 'International Tables Vol C Tables 4.2.6.8 and 6.1.1.4'
Si Si 0.0817 0.0704 'International Tables Vol C Tables 4.2.6.8 and 6.1.1.4'
I I -0.4742 1.8119 'International Tables Vol C Tables 4.2.6.8 and 6.1.1.4'

loop_
_geom_angle_atom_site_label_1
_geom_angle_atom_site_label_2
_geom_angle_atom_site_label_3
_geom_angle
_geom_angle_site_symmetry_1
_geom_angle_site_symmetry_3
_geom_angle_publ_flag
C3 O1 C11 109.7(8) . . ?
O2 C3 O1 122.5(12) . . ?
O2 C3 C4 130.5(12) . . ?
O1 C3 C4 107.0(10) . . ?
C6 C4 C3 109.3(10) . . ?
C6 C4 I5 128.8(9) . . ?
C3 C4 I5 121.6(8) . . ?
C4 C6 C7 131.2(11) . . ?
C4 C6 C11 109.7(10) . . ?
C7 C6 C11 118.7(9) . . ?
C8 C7 C6 118.7(11) . . ?
C8 C7 H7 120.7 . . ?
C6 C7 H7 120.7 . . ?
C7 C8 C9 124.0(11) . . ?
C7 C8 H8 118.0 . . ?
C9 C8 H8 118.0 . . ?
O12 C9 C8 108.1(10) . . ?
O12 C9 C10 109.5(9) . . ?
C8 C9 C10 112.9(9) . . ?
O12 C9 H9 108.8 . . ?
C8 C9 H9 108.8 . . ?
C10 C9 H9 108.8 . . ?
C11 C10 C9 112.8(9) . . ?
C11 C10 H10A 109.0 . . ?
C9 C10 H10A 109.0 . . ?
C11 C10 H10B 109.0 . . ?
C9 C10 H10B 109.0 . . ?
H10A C10 H10B 107.8 . . ?
O1 C11 C6 104.1(8) . . ?
O1 C11 C10 111.8(8) . . ?
C6 C11 C10 106.9(9) . . ?
O1 C11 C20 107.9(9) . . ?
C6 C11 C20 113.2(9) . . ?
C10 C11 C20 112.6(9) . . ?
C9 O12 Si13 125.0(7) . . ?
O12 Si13 C14 110.6(6) . . ?
O12 Si13 C15 109.8(6) . . ?
C14 Si13 C15 108.9(8) . . ?
O12 Si13 C16 103.6(6) . . ?
C14 Si13 C16 112.2(7) . . ?
C15 Si13 C16 111.6(7) . . ?
Si13 C14 H14A 109.5 . . ?
Si13 C14 H14B 109.5 . . ?
H14A C14 H14B 109.5 . . ?
Si13 C14 H14C 109.5 . . ?
H14A C14 H14C 109.5 . . ?
H14B C14 H14C 109.5 . . ?
Si13 C15 H15A 109.5 . . ?
Si13 C15 H15B 109.5 . . ?
H15A C15 H15B 109.5 . . ?
Si13 C15 H15C 109.5 . . ?
H15A C15 H15C 109.5 . . ?
H15B C15 H15C 109.5 . . ?
C19 C16 C18 109.7(15) . . ?
C19 C16 C17 109.6(15) . . ?
C18 C16 C17 106.9(14) . . ?
C19 C16 Si13 111.2(11) . . ?
C18 C16 Si13 109.4(11) . . ?
C17 C16 Si13 109.9(12) . . ?
C16 C17 H17A 109.5 . . ?
C16 C17 H17B 109.5 . . ?
H17A C17 H17B 109.5 . . ?
C16 C17 H17C 109.5 . . ?
H17A C17 H17C 109.5 . . ?
H17B C17 H17C 109.5 . . ?
C16 C18 H18A 109.5 . . ?
C16 C18 H18B 109.5 . . ?
H18A C18 H18B 109.5 . . ?
C16 C18 H18C 109.5 . . ?
H18A C18 H18C 109.5 . . ?
H18B C18 H18C 109.5 . . ?
C16 C19 H19A 109.5 . . ?
C16 C19 H19B 109.5 . . ?
H19A C19 H19B 109.5 . . ?
C16 C19 H19C 109.5 . . ?
H19A C19 H19C 109.5 . . ?
H19B C19 H19C 109.5 . . ?
N24 C20 C21 105.1(9) . . ?
N24 C20 C11 111.7(9) . . ?
C21 C20 C11 112.2(9) . . ?
N24 C20 H20 109.2 . . ?
C21 C20 H20 109.2 . . ?
C11 C20 H20 109.2 . . ?
C22 C21 C20 105.0(11) . . ?
C22 C21 H21A 110.7 . . ?
C20 C21 H21A 110.7 . . ?
C22 C21 H21B 110.7 . . ?
C20 C21 H21B 110.7 . . ?
H21A C21 H21B 108.8 . . ?
C21 C22 C23 107.6(12) . . ?
C21 C22 H22A 110.2 . . ?
C23 C22 H22A 110.2 . . ?
C21 C22 H22B 110.2 . . ?
C23 C22 H22B 110.2 . . ?
H22A C22 H22B 108.5 . . ?
N24 C23 C22 103.4(12) . . ?
N24 C23 H23A 111.1 . . ?
C22 C23 H23A 111.1 . . ?
N24 C23 H23B 111.1 . . ?
C22 C23 H23B 111.1 . . ?
H23A C23 H23B 109.0 . . ?
C25 N24 C20 118.5(10) . . ?
C25 N24 C23 123.1(10) . . ?
C20 N24 C23 110.0(9) . . ?
O26 C25 O27 126.7(11) . . ?
O26 C25 N24 123.5(12) . . ?
O27 C25 N24 109.7(11) . . ?
C25 O27 C28 118.9(10) . . ?
C29 C28 O27 108.6(10) . . ?
C29 C28 C30 113.5(13) . . ?
O27 C28 C30 110.0(9) . . ?
C29 C28 C31 111.5(11) . . ?
O27 C28 C31 101.6(11) . . ?
C30 C28 C31 111.0(13) . . ?
C28 C29 H29A 120.0 . . ?
C28 C29 H29B 120.0 . . ?
H29A C29 H29B 120.0 . . ?
C28 C30 H30A 109.5 . . ?
C28 C30 H30B 109.5 . . ?
H30A C30 H30B 109.5 . . ?
C28 C30 H30C 109.5 . . ?
H30A C30 H30C 109.5 . . ?
H30B C30 H30C 109.5 . . ?
C28 C31 H31A 109.5 . . ?
C28 C31 H31B 109.5 . . ?
H31A C31 H31B 109.5 . . ?
C28 C31 H31C 109.5 . . ?
H31A C31 H31C 109.5 . . ?
H31B C31 H31C 109.5 . . ?

loop_
_geom_bond_atom_site_label_1
_geom_bond_atom_site_label_2
_geom_bond_distance
_geom_bond_site_symmetry_2
_geom_bond_publ_flag
O1 C3 1.382(14) . ?
O1 C11 1.443(13) . ?
O2 C3 1.177(14) . ?
C3 C4 1.472(18) . ?
C4 C6 1.319(16) . ?
C4 I5 2.061(11) . ?
C6 C7 1.453(16) . ?
C6 C11 1.489(16) . ?
C7 C8 1.340(17) . ?
C7 H7 0.9400 . ?
C8 C9 1.502(17) . ?
C8 H8 0.9400 . ?
C9 O12 1.440(13) . ?
C9 C10 1.518(16) . ?
C9 H9 0.9900 . ?
C10 C11 1.518(15) . ?
C10 H10A 0.9800 . ?
C10 H10B 0.9800 . ?
C11 C20 1.572(15) . ?
O12 Si13 1.652(8) . ?
Si13 C14 1.850(17) . ?
Si13 C15 1.853(15) . ?
Si13 C16 1.864(15) . ?
C14 H14A 0.9700 . ?
C14 H14B 0.9700 . ?
C14 H14C 0.9700 . ?
C15 H15A 0.9700 . ?
C15 H15B 0.9700 . ?
C15 H15C 0.9700 . ?
C16 C19 1.50(2) . ?
C16 C18 1.55(2) . ?
C16 C17 1.56(2) . ?
C17 H17A 0.9700 . ?
C17 H17B 0.9700 . ?
C17 H17C 0.9700 . ?
C18 H18A 0.9700 . ?
C18 H18B 0.9700 . ?
C18 H18C 0.9700 . ?
C19 H19A 0.9700 . ?
C19 H19B 0.9700 . ?
C19 H19C 0.9700 . ?
C20 N24 1.447(14) . ?
C20 C21 1.544(16) . ?
C20 H20 0.9900 . ?
C21 C22 1.47(2) . ?
C21 H21A 0.9800 . ?
C21 H21B 0.9800 . ?
C22 C23 1.48(2) . ?
C22 H22A 0.9800 . ?
C22 H22B 0.9800 . ?
C23 N24 1.457(15) . ?
C23 H23A 0.9800 . ?
C23 H23B 0.9800 . ?
N24 C25 1.387(14) . ?
C25 O26 1.202(14) . ?
C25 O27 1.340(16) . ?
O27 C28 1.497(14) . ?
C28 C29 1.493(18) . ?
C28 C30 1.52(2) . ?
C28 C31 1.520(19) . ?
C29 H29A 0.9400 . ?
C29 H29B 0.9400 . ?
C30 H30A 0.9700 . ?
C30 H30B 0.9700 . ?
C30 H30C 0.9700 . ?
C31 H31A 0.9700 . ?
C31 H31B 0.9700 . ?
C31 H31C 0.9700 . ?

loop_
_geom_torsion_atom_site_label_1
_geom_torsion_atom_site_label_2
_geom_torsion_atom_site_label_3
_geom_torsion_atom_site_label_4
_geom_torsion
_geom_torsion_site_symmetry_1
_geom_torsion_site_symmetry_2
_geom_torsion_site_symmetry_3
_geom_torsion_site_symmetry_4
_geom_torsion_publ_flag
C11 O1 C3 O2 -179.4(12) . . . . ?
C11 O1 C3 C4 1.7(13) . . . . ?
O2 C3 C4 C6 -177.1(14) . . . . ?
O1 C3 C4 C6 1.7(15) . . . . ?
O2 C3 C4 I5 -2(2) . . . . ?
O1 C3 C4 I5 176.3(8) . . . . ?
C3 C4 C6 C7 167.2(12) . . . . ?
I5 C4 C6 C7 -6.9(19) . . . . ?
C3 C4 C6 C11 -4.3(13) . . . . ?
I5 C4 C6 C11 -178.4(8) . . . . ?
C4 C6 C7 C8 -149.1(13) . . . . ?
C11 C6 C7 C8 21.8(16) . . . . ?
C6 C7 C8 C9 -0.9(18) . . . . ?
C7 C8 C9 O12 131.9(12) . . . . ?
C7 C8 C9 C10 10.6(17) . . . . ?
O12 C9 C10 C11 -160.3(9) . . . . ?
C8 C9 C10 C11 -39.8(13) . . . . ?
C3 O1 C11 C6 -4.1(11) . . . . ?
C3 O1 C11 C10 -119.2(10) . . . . ?
C3 O1 C11 C20 116.5(10) . . . . ?
C4 C6 C11 O1 5.2(12) . . . . ?
C7 C6 C11 O1 -167.5(9) . . . . ?
C4 C6 C11 C10 123.7(10) . . . . ?
C7 C6 C11 C10 -49.0(12) . . . . ?
C4 C6 C11 C20 -111.7(11) . . . . ?
C7 C6 C11 C20 75.5(13) . . . . ?
C9 C10 C11 O1 170.6(9) . . . . ?
C9 C10 C11 C6 57.2(11) . . . . ?
C9 C10 C11 C20 -67.7(12) . . . . ?
C8 C9 O12 Si13 137.6(9) . . . . ?
C10 C9 O12 Si13 -99.0(10) . . . . ?
C9 O12 Si13 C14 59.1(11) . . . . ?
C9 O12 Si13 C15 -61.1(12) . . . . ?
C9 O12 Si13 C16 179.5(10) . . . . ?
O12 Si13 C16 C19 58.2(13) . . . . ?
C14 Si13 C16 C19 177.6(12) . . . . ?
C15 Si13 C16 C19 -59.9(14) . . . . ?
O12 Si13 C16 C18 -63.1(12) . . . . ?
C14 Si13 C16 C18 56.2(13) . . . . ?
C15 Si13 C16 C18 178.8(12) . . . . ?
O12 Si13 C16 C17 179.8(12) . . . . ?
C14 Si13 C16 C17 -60.9(14) . . . . ?
C15 Si13 C16 C17 61.7(15) . . . . ?
O1 C11 C20 N24 59.3(11) . . . . ?
C6 C11 C20 N24 174.0(9) . . . . ?
C10 C11 C20 N24 -64.6(12) . . . . ?
O1 C11 C20 C21 -58.5(12) . . . . ?
C6 C11 C20 C21 56.2(13) . . . . ?
C10 C11 C20 C21 177.6(10) . . . . ?
N24 C20 C21 C22 4.2(15) . . . . ?
C11 C20 C21 C22 125.8(13) . . . . ?
C20 C21 C22 C23 -21.1(18) . . . . ?
C21 C22 C23 N24 29.7(17) . . . . ?
C21 C20 N24 C25 -134.7(10) . . . . ?
C11 C20 N24 C25 103.4(11) . . . . ?
C21 C20 N24 C23 14.6(13) . . . . ?
C11 C20 N24 C23 -107.3(11) . . . . ?
C22 C23 N24 C25 120.1(13) . . . . ?
C22 C23 N24 C20 -27.4(14) . . . . ?
C20 N24 C25 O26 -15.0(16) . . . . ?
C23 N24 C25 O26 -160.0(12) . . . . ?
C20 N24 C25 O27 167.5(9) . . . . ?
C23 N24 C25 O27 22.5(15) . . . . ?
O26 C25 O27 C28 16.0(17) . . . . ?
N24 C25 O27 C28 -166.6(9) . . . . ?
C25 O27 C28 C29 59.8(14) . . . . ?
C25 O27 C28 C30 -65.0(14) . . . . ?
C25 O27 C28 C31 177.3(11) . . . . ?
